data_7116734
loop_
_publ_author_name
'Johannes Landmann'
'Jan A. P. Sprenger'
'Rudiger Bertermann'
'Nikolai Ignatiev'
'Vera Bernhardt-Pitchougina'
'Eduard Bernhardt'
'Helge Willner'
'Maik Finze'

_publ_section_title
;
 Convenient access to the tricyanoborate dianion B(CN)3^2-^ and selected
 reactions as a boron-centred nucleophile
;
_journal_name_full Chem.Commun.
_journal_page_first 4989
_journal_paper_doi 10.1039/C5cc00555H
_journal_volume 51
_journal_year 2015
_chemical_formula_sum 'C6 H5 B K N3'
_chemical_formula_weight 169.04
_chemical_name_systematic
;
 ?
;
_space_group_IT_number 2
_symmetry_cell_setting triclinic
_symmetry_space_group_name_Hall '-P 1'
_symmetry_space_group_name_H-M 'P -1'
_atom_sites_solution_hydrogens geom
_atom_sites_solution_primary direct
_atom_sites_solution_secondary difmap
_audit_creation_method SHELXL-97
_audit_update_record
;
2014-10-29 deposited with the CCDC.
2015-02-17 downloaded from the CCDC.
;
_cell_angle_alpha 81.041(4)
_cell_angle_beta 68.165(4)
_cell_angle_gamma 83.636(4)
_cell_formula_units_Z 4
_cell_length_a 9.5267(4)
_cell_length_b 9.9704(5)
_cell_length_c 10.1727(5)
_cell_measurement_reflns_used 4205
_cell_measurement_temperature 150(2)
_cell_measurement_theta_max 32.5820
_cell_measurement_theta_min 2.2870
_cell_volume 884.51(8)
_computing_cell_refinement 'CrysAlisPro171.36.24, Oxford Diffraction'
_computing_data_collection 'CrysAlisPro171.36.24, Oxford Diffraction'
_computing_data_reduction 'CrysAlisPro171.36.24, Oxford Diffraction'
_computing_molecular_graphics 'Diamond, v.2.1e (Brandenburg, 2001)'
_computing_structure_refinement 'SHELXL-97 (Sheldrick, 1997)'
_computing_structure_solution 'SHELXS-97 (Sheldrick, 1997)'
_diffrn_ambient_temperature 150(2)
_diffrn_detector_area_resol_mean 16.2705
_diffrn_measured_fraction_theta_full 0.998
_diffrn_measured_fraction_theta_max 0.882
_diffrn_measurement_device_type 'Gemini E Ultra,Xcalibur,2K*2K EOS CCD detector'
_diffrn_measurement_method '\w scans'
_diffrn_radiation_monochromator graphite
_diffrn_radiation_source 'fine-focus sealed tube Enhanced (Mo)'
_diffrn_radiation_type MoK\a
_diffrn_radiation_wavelength 0.71073
_diffrn_reflns_av_R_equivalents 0.0218
_diffrn_reflns_av_sigmaI/netI 0.0347
_diffrn_reflns_limit_h_max 12
_diffrn_reflns_limit_h_min -14
_diffrn_reflns_limit_k_max 13
_diffrn_reflns_limit_k_min -14
_diffrn_reflns_limit_l_max 14
_diffrn_reflns_limit_l_min -15
_diffrn_reflns_number 10670
_diffrn_reflns_theta_full 26.40
_diffrn_reflns_theta_max 32.71
_diffrn_reflns_theta_min 2.07
_exptl_absorpt_coefficient_mu 0.537
_exptl_absorpt_correction_T_max 0.790
_exptl_absorpt_correction_T_min 0.629
_exptl_absorpt_correction_type analytical
_exptl_absorpt_process_details
;
CrysAlisPro, Agilent Technologies,
Version 1.171.36.28 (release 01-02-2013 CrysAlis171 .NET)
(compiled Feb  1 2013,16:14:44)
Analytical numeric absorption correction using a multifaceted crystal
            model based on expressions derived by R.C. Clark & J.S. Reid.
(Clark, R. C. & Reid, J. S. (1995). Acta Cryst. A51, 887-897)
;
_exptl_crystal_colour colorless
_exptl_crystal_density_diffrn 1.269
_exptl_crystal_density_method 'not measured'
_exptl_crystal_description prism
_exptl_crystal_F_000 344
_exptl_crystal_size_max 0.7050
_exptl_crystal_size_mid 0.4061
_exptl_crystal_size_min 0.2731
_refine_diff_density_max 0.299
_refine_diff_density_min -0.326
_refine_diff_density_rms 0.047
_refine_ls_extinction_method none
_refine_ls_goodness_of_fit_ref 1.029
_refine_ls_hydrogen_treatment noref
_refine_ls_matrix_type full
_refine_ls_number_parameters 233
_refine_ls_number_reflns 5745
_refine_ls_number_restraints 20
_refine_ls_restrained_S_all 1.027
_refine_ls_R_factor_all 0.0431
_refine_ls_R_factor_gt 0.0322
_refine_ls_shift/su_max 0.001
_refine_ls_shift/su_mean 0.000
_refine_ls_structure_factor_coef Fsqd
_refine_ls_weighting_details 'calc w=1/[\s^2^(Fo^2^)+(0.0297P)^2^+0.1637P] where P=(Fo^2^+2Fc^2^)/3'
_refine_ls_weighting_scheme calc
_refine_ls_wR_factor_gt 0.0727
_refine_ls_wR_factor_ref 0.0793
_reflns_number_gt 4749
_reflns_number_total 5745
_reflns_threshold_expression >2sigma(I)
_cod_data_source_file c5cc00555h2.cif
_cod_data_source_block exp_2523
_cod_original_cell_volume 884.51(7)
_cod_database_code 7116734

loop_
_symmetry_equiv_pos_as_xyz
'x, y, z'
'-x, -y, -z'

loop_
_atom_site_label
_atom_site_type_symbol
_atom_site_fract_x
_atom_site_fract_y
_atom_site_fract_z
_atom_site_U_iso_or_equiv
_atom_site_adp_type
_atom_site_occupancy
_atom_site_symmetry_multiplicity
_atom_site_calc_flag
_atom_site_refinement_flags
_atom_site_disorder_assembly
_atom_site_disorder_group
B1 B 0.13783(14) 0.14006(12) 0.75205(14) 0.0201(2) Uani 1 1 d . . .
C1 C 0.02957(12) 0.01534(11) 0.80622(12) 0.0213(2) Uani 1 1 d . . .
N1 N -0.04448(12) -0.07552(10) 0.83584(12) 0.0291(2) Uani 1 1 d . . .
C2 C 0.28434(13) 0.09416(11) 0.79412(12) 0.0227(2) Uani 1 1 d . . .
N2 N 0.38933(12) 0.06056(11) 0.82260(12) 0.0311(2) Uani 1 1 d . . .
C3 C 0.05509(13) 0.26660(11) 0.83613(13) 0.0231(2) Uani 1 1 d . . .
N3 N 0.00272(13) 0.36013(11) 0.89330(12) 0.0319(2) Uani 1 1 d . . .
C4 C 0.18321(14) 0.17885(12) 0.58018(13) 0.0262(2) Uani 1 1 d . . .
H4A H 0.0897 0.1952 0.5577 0.031 Uiso 1 1 calc R . .
H4B H 0.2375 0.2640 0.5490 0.031 Uiso 1 1 calc R . .
C5 C 0.28108(14) 0.06882(14) 0.49961(13) 0.0306(3) Uani 1 1 d . . .
H5 H 0.3867 0.0692 0.4798 0.037 Uiso 1 1 calc R . .
C6 C 0.23641(19) -0.02856(16) 0.45322(15) 0.0427(3) Uani 1 1 d . . .
H6A H 0.1320 -0.0336 0.4702 0.051 Uiso 1 1 calc R . .
H6B H 0.3086 -0.0939 0.4027 0.051 Uiso 1 1 calc R . .
B2 B 0.36509(18) 0.56321(16) 0.25482(18) 0.0226(3) Uani 0.896(3) 1 d PD A 1
C7 C 0.30250(18) 0.4499(2) 0.19879(17) 0.0231(4) Uani 0.896(3) 1 d PD A 1
N7 N 0.2625(3) 0.3654(2) 0.1593(2) 0.0304(5) Uani 0.896(3) 1 d PD . 1
C8 C 0.3574(3) 0.7069(2) 0.1623(3) 0.0247(3) Uani 0.896(3) 1 d PD A 1
N8 N 0.3602(2) 0.81162(16) 0.0975(2) 0.0313(4) Uani 0.896(3) 1 d PD . 1
C9 C 0.2559(2) 0.5758(2) 0.4155(2) 0.0309(3) Uani 0.896(3) 1 d PD A 1
N9 N 0.1807(2) 0.58626(19) 0.53137(17) 0.0474(4) Uani 0.896(3) 1 d PD A 1
C10 C 0.54053(16) 0.52164(14) 0.23946(18) 0.0293(3) Uani 0.896(3) 1 d PD A 1
H10A H 0.6038 0.5236 0.1369 0.035 Uiso 0.896(3) 1 calc PR A 1
H10B H 0.5766 0.5906 0.2780 0.035 Uiso 0.896(3) 1 calc PR A 1
C11 C 0.56223(16) 0.38485(15) 0.31468(16) 0.0308(3) Uani 0.896(3) 1 d PD A 1
H11 H 0.5310 0.3765 0.4157 0.037 Uiso 0.896(3) 1 calc PR A 1
C12 C 0.6213(2) 0.27417(18) 0.2528(3) 0.0386(4) Uani 0.896(3) 1 d PD A 1
H12A H 0.6540 0.2780 0.1520 0.046 Uiso 0.896(3) 1 calc PR A 1
H12B H 0.6310 0.1907 0.3091 0.046 Uiso 0.896(3) 1 calc PR A 1
B3 B 0.3367(11) 0.5564(12) 0.2907(12) 0.0226(3) Uani 0.104(3) 1 d PD A 2
C17 C 0.2777(18) 0.4432(19) 0.2300(19) 0.0231(4) Uani 0.104(3) 1 d PD A 2
N17 N 0.244(4) 0.355(2) 0.191(3) 0.0304(5) Uani 0.104(3) 1 d PD . 2
C18 C 0.2116(15) 0.594(2) 0.4365(16) 0.0309(3) Uani 0.104(3) 1 d PD A 2
N18 N 0.1238(18) 0.6247(19) 0.5409(14) 0.0474(4) Uani 0.104(3) 1 d PD A 2
C19 C 0.360(3) 0.6893(19) 0.176(2) 0.0247(3) Uani 0.104(3) 1 d PD A 2
N19 N 0.388(2) 0.7845(17) 0.095(2) 0.0313(4) Uani 0.104(3) 1 d PD . 2
C20 C 0.4929(11) 0.4978(11) 0.3145(12) 0.027(3) Uiso 0.104(3) 1 d PD A 2
H20A H 0.5406 0.5739 0.3306 0.032 Uiso 0.104(3) 1 calc PR A 2
H20B H 0.4675 0.4315 0.4020 0.032 Uiso 0.104(3) 1 calc PR A 2
C21 C 0.6047(11) 0.4310(10) 0.1945(12) 0.031(3) Uiso 0.104(3) 1 d PD A 2
H21 H 0.6502 0.4877 0.1076 0.038 Uiso 0.104(3) 1 calc PR A 2
C22 C 0.6470(16) 0.3010(11) 0.1966(16) 0.029(3) Uiso 0.104(3) 1 d PD A 2
H22A H 0.6048 0.2402 0.2810 0.035 Uiso 0.104(3) 1 calc PR A 2
H22B H 0.7199 0.2679 0.1137 0.035 Uiso 0.104(3) 1 calc PR A 2
K1 K 0.04473(3) 0.64280(2) 0.81043(3) 0.02549(7) Uani 1 1 d . . .
K2 K 0.35694(3) 0.09326(2) 0.12437(3) 0.02387(6) Uani 1 1 d . . .

loop_
_atom_site_aniso_label
_atom_site_aniso_U_11
_atom_site_aniso_U_22
_atom_site_aniso_U_33
_atom_site_aniso_U_23
_atom_site_aniso_U_13
_atom_site_aniso_U_12
B1 0.0214(5) 0.0166(5) 0.0241(6) -0.0028(4) -0.0097(5) -0.0023(4)
C1 0.0200(5) 0.0199(5) 0.0249(5) -0.0057(4) -0.0088(4) 0.0020(4)
N1 0.0252(5) 0.0238(5) 0.0387(6) -0.0053(4) -0.0105(4) -0.0040(4)
C2 0.0243(5) 0.0199(5) 0.0254(6) -0.0030(4) -0.0097(4) -0.0042(4)
N2 0.0287(5) 0.0318(5) 0.0369(6) -0.0043(5) -0.0165(5) -0.0021(4)
C3 0.0274(5) 0.0190(5) 0.0252(6) -0.0014(4) -0.0123(5) -0.0026(4)
N3 0.0430(6) 0.0221(5) 0.0328(6) -0.0063(4) -0.0158(5) 0.0005(4)
C4 0.0302(6) 0.0241(5) 0.0242(6) -0.0015(4) -0.0104(5) -0.0013(4)
C5 0.0284(6) 0.0369(7) 0.0228(6) -0.0038(5) -0.0061(5) 0.0016(5)
C6 0.0501(8) 0.0430(8) 0.0312(7) -0.0151(6) -0.0063(6) -0.0016(7)
B2 0.0282(7) 0.0175(6) 0.0230(8) -0.0032(6) -0.0091(6) -0.0047(5)
C7 0.0236(8) 0.0195(6) 0.0255(9) -0.0031(7) -0.0081(7) -0.0010(5)
N7 0.0306(11) 0.0228(7) 0.0420(13) -0.0084(8) -0.0166(11) -0.0009(5)
C8 0.0270(6) 0.0213(8) 0.0279(8) -0.0060(5) -0.0100(5) -0.0059(6)
N8 0.0362(10) 0.0215(8) 0.0381(6) -0.0028(6) -0.0149(7) -0.0052(6)
C9 0.0401(10) 0.0258(8) 0.0275(8) -0.0053(6) -0.0109(7) -0.0064(8)
N9 0.0583(12) 0.0492(11) 0.0305(7) -0.0123(7) -0.0071(8) -0.0084(8)
C10 0.0278(7) 0.0292(7) 0.0334(8) -0.0021(6) -0.0127(6) -0.0080(5)
C11 0.0274(7) 0.0364(8) 0.0303(7) -0.0004(6) -0.0133(6) -0.0039(6)
C12 0.0356(9) 0.0338(8) 0.0504(12) -0.0038(8) -0.0207(9) -0.0019(7)
B3 0.0282(7) 0.0175(6) 0.0230(8) -0.0032(6) -0.0091(6) -0.0047(5)
C17 0.0236(8) 0.0195(6) 0.0255(9) -0.0031(7) -0.0081(7) -0.0010(5)
N17 0.0306(11) 0.0228(7) 0.0420(13) -0.0084(8) -0.0166(11) -0.0009(5)
C18 0.0401(10) 0.0258(8) 0.0275(8) -0.0053(6) -0.0109(7) -0.0064(8)
N18 0.0583(12) 0.0492(11) 0.0305(7) -0.0123(7) -0.0071(8) -0.0084(8)
C19 0.0270(6) 0.0213(8) 0.0279(8) -0.0060(5) -0.0100(5) -0.0059(6)
N19 0.0362(10) 0.0215(8) 0.0381(6) -0.0028(6) -0.0149(7) -0.0052(6)
K1 0.02684(13) 0.02239(12) 0.02724(13) -0.00642(9) -0.00858(10) -0.00096(9)
K2 0.02227(12) 0.02072(11) 0.02896(13) -0.00574(9) -0.00918(10) 0.00092(8)

loop_
_atom_type_symbol
_atom_type_description
_atom_type_scat_dispersion_real
_atom_type_scat_dispersion_imag
_atom_type_scat_source
C C 0.0033 0.0016 'International Tables Vol C Tables 4.2.6.8 and 6.1.1.4'
H H 0.0000 0.0000 'International Tables Vol C Tables 4.2.6.8 and 6.1.1.4'
B B 0.0013 0.0007 'International Tables Vol C Tables 4.2.6.8 and 6.1.1.4'
N N 0.0061 0.0033 'International Tables Vol C Tables 4.2.6.8 and 6.1.1.4'
K K 0.2009 0.2494 'International Tables Vol C Tables 4.2.6.8 and 6.1.1.4'

loop_
_exptl_crystal_face_index_h
_exptl_crystal_face_index_k
_exptl_crystal_face_index_l
_exptl_crystal_face_perp_dist
_exptl_oxdiff_crystal_face_indexfrac_h
_exptl_oxdiff_crystal_face_indexfrac_k
_exptl_oxdiff_crystal_face_indexfrac_l
_exptl_oxdiff_crystal_face_x
_exptl_oxdiff_crystal_face_y
_exptl_oxdiff_crystal_face_z
0 0 -1 0.1510 0.0001 0.0001 -0.9995 0.0201 0.0720 0.0114
11 -6 5 0.2103 10.9958 -5.9974 4.9977 -0.7084 0.1820 -0.6474
-8 11 -3 0.2109 -7.9964 10.9951 -2.9980 0.9622 -0.2247 0.3395
12 7 7 0.3373 11.9966 6.9967 6.9981 0.1346 -0.0078 -0.9771
8 -10 3 0.1903 7.9965 -9.9955 2.9981 -0.8929 0.2177 -0.3582
-3 13 0 0.1934 -2.9979 12.9941 0.0011 0.9531 -0.2276 -0.0514
-13 -3 -7 0.2102 -12.9959 -2.9985 -6.9978 0.1600 -0.0657 0.9662
-9 1 6 0.1504 -8.9976 0.9983 5.9964 0.1054 -0.8484 0.4877
4 -3 -11 0.1500 3.9992 -2.9971 -10.9945 -0.0561 0.9953 -0.0740
-7 -6 -13 0.2600 -6.9976 -5.9961 -12.9947 -0.0317 0.6603 0.7075
11 6 11 0.3090 10.9965 5.9966 10.9960 0.0022 -0.3344 -0.9401
-3 4 12 0.1475 -2.9995 3.9966 11.9942 0.0878 -1.0289 -0.0200
-1 10 10 0.2162 -0.9994 9.9943 9.9960 0.5089 -0.8360 -0.2371
-1 -12 4 0.3100 -1.0010 -11.9953 3.9967 -0.8946 -0.2494 0.2426
-2 11 -6 0.1934 -1.9980 10.9958 -5.9960 0.9179 0.2642 -0.0095
-9 6 -10 0.2193 -8.9961 5.9981 -9.9951 0.7742 0.2691 0.5767
13 1 9 0.2840 12.9956 0.9992 8.9966 -0.3388 -0.0643 -0.9516
6 12 -1 0.3129 5.9993 11.9952 -0.9978 0.7469 0.2606 -0.5962
-2 0 12 0.1200 -2.0002 -0.0016 11.9939 -0.2068 -0.9554 -0.0091
4 1 -11 0.1507 3.9996 1.0011 -10.9941 0.2211 0.9673 -0.1488
11 4 -3 0.2690 10.9973 3.9992 -2.9973 0.1457 0.6881 -0.7431
6 -8 10 0.1980 5.9968 -7.9974 9.9947 -0.8604 -0.3915 -0.3477
10 -4 11 0.2251 9.9959 -3.9990 10.9949 -0.6732 -0.3097 -0.6893
-13 -1 -10 0.2204 -12.9956 -0.9990 -9.9961 0.3590 0.1364 0.9630
1 -2 13 0.1504 0.9987 -2.0007 12.9934 -0.4179 -0.8770 -0.1747
-9 -3 -14 0.2105 -8.9967 -2.9974 -13.9940 0.2312 0.6204 0.7905
-2 -13 -6 0.3535 -2.0002 -12.9936 -5.9985 -0.7450 0.4325 0.4392
10 -7 -1 0.1974 9.9964 -6.9962 -0.9994 -0.6393 0.5758 -0.4964
13 -2 3 0.2632 12.9957 -1.9988 2.9993 -0.4258 0.3889 -0.8271
-2 -2 12 0.1393 -2.0004 -2.0007 11.9937 -0.3454 -0.9414 0.0283
4 -11 7 0.2462 3.9974 -10.9958 6.9957 -0.9730 -0.2453 -0.1296

loop_
_geom_angle_atom_site_label_1
_geom_angle_atom_site_label_2
_geom_angle_atom_site_label_3
_geom_angle
_geom_angle_site_symmetry_1
_geom_angle_site_symmetry_3
C3 B1 C1 109.80(9) . .
C3 B1 C2 106.60(9) . .
C1 B1 C2 107.53(9) . .
C3 B1 C4 111.68(9) . .
C1 B1 C4 109.32(9) . .
C2 B1 C4 111.79(9) . .
N1 C1 B1 175.50(12) . .
C1 N1 K1 129.15(9) . 1_545
C1 N1 K2 131.80(9) . 2_556
K1 N1 K2 96.86(3) 1_545 2_556
N2 C2 B1 179.12(13) . .
C2 N2 K2 164.67(9) . 2_656
C2 N2 K2 115.29(9) . 1_556
K2 N2 K2 73.18(3) 2_656 1_556
N3 C3 B1 176.56(12) . .
C3 N3 K1 132.63(10) . .
C3 N3 K1 120.85(9) . 2_567
K1 N3 K1 97.25(3) . 2_567
C5 C4 B1 111.96(9) . .
C5 C4 H4A 109.2 . .
B1 C4 H4A 109.2 . .
C5 C4 H4B 109.2 . .
B1 C4 H4B 109.2 . .
H4A C4 H4B 107.9 . .
C6 C5 C4 126.83(13) . .
C6 C5 H5 116.6 . .
C4 C5 H5 116.6 . .
C5 C6 H6A 120.0 . .
C5 C6 H6B 120.0 . .
H6A C6 H6B 120.0 . .
C9 B2 C8 107.91(12) . .
C9 B2 C7 107.63(11) . .
C8 B2 C7 109.71(12) . .
C9 B2 C10 112.78(12) . .
C8 B2 C10 109.14(13) . .
C7 B2 C10 109.62(11) . .
N7 C7 B2 177.2(2) . .
C7 N7 K2 134.7(2) . .
C7 N7 K1 121.5(2) . 2_566
K2 N7 K1 99.32(5) . 2_566
N8 C8 B2 175.5(3) . .
C8 N8 K2 140.6(2) . 1_565
C8 N8 K2 120.78(17) . 2_665
K2 N8 K2 75.16(5) 1_565 2_665
N9 C9 B2 178.16(19) . .
C9 N9 K1 168.35(16) . .
C11 C10 B2 113.69(11) . .
C11 C10 H10A 108.8 . .
B2 C10 H10A 108.8 . .
C11 C10 H10B 108.8 . .
B2 C10 H10B 108.8 . .
H10A C10 H10B 107.7 . .
C12 C11 C10 125.52(16) . .
C12 C11 H11 117.2 . .
C10 C11 H11 117.2 . .
C11 C12 H12A 120.0 . .
C11 C12 H12B 120.0 . .
H12A C12 H12B 120.0 . .
C18 B3 C19 108.0(6) . .
C18 B3 C17 110.0(7) . .
C19 B3 C17 106.8(7) . .
C18 B3 C20 110.4(6) . .
C19 B3 C20 112.5(7) . .
C17 B3 C20 109.1(6) . .
N17 C17 B3 174(2) . .
C17 N17 K1 119(2) . 2_566
C17 N17 K2 139(3) . .
K1 N17 K2 101.3(4) 2_566 .
N18 C18 B3 177.6(19) . .
C18 N18 K1 150.1(17) . .
N19 C19 B3 174(2) . .
C19 N19 K2 139.9(18) . 2_665
C19 N19 K2 133(2) . 1_565
K2 N19 K2 72.6(4) 2_665 1_565
C21 C20 B3 114.6(7) . .
C21 C20 H20A 108.6 . .
B3 C20 H20A 108.6 . .
C21 C20 H20B 108.6 . .
B3 C20 H20B 108.6 . .
H20A C20 H20B 107.6 . .
C22 C21 C20 126.3(10) . .
C22 C21 H21 116.8 . .
C20 C21 H21 116.8 . .
C21 C22 H22A 120.0 . .
C21 C22 H22B 120.0 . .
H22A C22 H22B 120.0 . .
N18 K1 N17 83.4(7) . 2_566
N18 K1 N9 12.6(4) . .
N17 K1 N9 93.4(5) 2_566 .
N18 K1 N7 89.1(4) . 2_566
N17 K1 N7 6.3(6) 2_566 2_566
N9 K1 N7 98.79(6) . 2_566
N18 K1 N3 94.0(4) . .
N17 K1 N3 82.4(5) 2_566 .
N9 K1 N3 87.82(5) . .
N7 K1 N3 79.49(6) 2_566 .
N18 K1 N1 104.6(4) . 1_565
N17 K1 N1 80.7(5) 2_566 1_565
N9 K1 N1 113.84(5) . 1_565
N7 K1 N1 81.60(5) 2_566 1_565
N3 K1 N1 153.19(3) . 1_565
N18 K1 N3 171.6(4) . 2_567
N17 K1 N3 103.7(5) 2_566 2_567
N9 K1 N3 159.07(5) . 2_567
N7 K1 N3 97.80(5) 2_566 2_567
N3 K1 N3 82.75(3) . 2_567
N1 K1 N3 81.17(3) 1_565 2_567
N17 K2 N7 6.5(5) . .
N17 K2 N19 87.6(6) . 2_665
N7 K2 N19 81.9(4) . 2_665
N17 K2 N8 159.6(5) . 1_545
N7 K2 N8 162.64(7) . 1_545
N19 K2 N8 110.4(4) 2_665 1_545
N17 K2 N1 79.9(6) . 2_556
N7 K2 N1 82.15(6) . 2_556
N19 K2 N1 135.3(4) 2_665 2_556
N8 K2 N1 80.49(4) 1_545 2_556
N17 K2 N2 127.3(6) . 2_656
N7 K2 N2 128.00(6) . 2_656
N19 K2 N2 77.2(4) 2_665 2_656
N8 K2 N2 68.24(5) 1_545 2_656
N1 K2 N2 142.45(3) 2_556 2_656
N17 K2 N8 93.7(5) . 2_665
N7 K2 N8 88.10(5) . 2_665
N19 K2 N8 6.8(3) 2_665 2_665
N8 K2 N8 104.84(5) 1_545 2_665
N1 K2 N8 139.75(5) 2_556 2_665
N2 K2 N8 71.01(4) 2_656 2_665
N17 K2 N2 111.6(5) . 1_554
N7 K2 N2 106.26(5) . 1_554
N19 K2 N2 65.0(5) 2_665 1_554
N8 K2 N2 70.08(5) 1_545 1_554
N1 K2 N2 80.05(3) 2_556 1_554
N2 K2 N2 106.82(3) 2_656 1_554
N8 K2 N2 65.40(5) 2_665 1_554
N17 K2 N19 163.9(7) . 1_545
N7 K2 N19 167.4(4) . 1_545
N19 K2 N19 107.4(4) 2_665 1_545
N8 K2 N19 4.8(4) 1_545 1_545
N1 K2 N19 85.3(4) 2_556 1_545
N2 K2 N19 63.6(4) 2_656 1_545
N8 K2 N19 101.6(4) 2_665 1_545
N2 K2 N19 71.4(4) 1_554 1_545

loop_
_geom_bond_atom_site_label_1
_geom_bond_atom_site_label_2
_geom_bond_distance
_geom_bond_site_symmetry_2
B1 C3 1.5997(17) .
B1 C1 1.6005(16) .
B1 C2 1.6070(16) .
B1 C4 1.6301(17) .
C1 N1 1.1436(14) .
N1 K1 2.8653(11) 1_545
N1 K2 2.8729(10) 2_556
C2 N2 1.1435(15) .
N2 K2 2.8943(11) 2_656
N2 K2 3.0347(12) 1_556
C3 N3 1.1431(15) .
N3 K1 2.8412(11) .
N3 K1 2.8724(11) 2_567
C4 C5 1.4932(18) .
C4 H4A 0.9900 .
C4 H4B 0.9900 .
C5 C6 1.3152(19) .
C5 H5 0.9500 .
C6 H6A 0.9500 .
C6 H6B 0.9500 .
B2 C9 1.593(2) .
B2 C8 1.597(2) .
B2 C7 1.5999(18) .
B2 C10 1.632(2) .
C7 N7 1.1430(17) .
N7 K2 2.796(3) .
N7 K1 2.836(3) 2_566
C8 N8 1.1424(19) .
N8 K2 2.8590(19) 1_565
N8 K2 2.9377(19) 2_665
C9 N9 1.144(2) .
N9 K1 2.7669(17) .
C10 C11 1.489(2) .
C10 H10A 0.9900 .
C10 H10B 0.9900 .
C11 C12 1.321(2) .
C11 H11 0.9500 .
C12 H12A 0.9500 .
C12 H12B 0.9500 .
B3 C18 1.587(7) .
B3 C19 1.598(8) .
B3 C17 1.608(7) .
B3 C20 1.627(8) .
C17 N17 1.138(8) .
N17 K1 2.76(3) 2_566
N17 K2 2.80(3) .
C18 N18 1.143(8) .
N18 K1 2.589(13) .
C19 N19 1.142(8) .
N19 K2 2.853(18) 2_665
N19 K2 3.110(19) 1_565
C20 C21 1.483(8) .
C20 H20A 0.9900 .
C20 H20B 0.9900 .
C21 C22 1.312(8) .
C21 H21 0.9500 .
C22 H22A 0.9500 .
C22 H22B 0.9500 .
K1 N17 2.76(3) 2_566
K1 N7 2.836(3) 2_566
K1 N1 2.8653(11) 1_565
K1 N3 2.8724(11) 2_567
K2 N19 2.853(18) 2_665
K2 N8 2.8590(19) 1_545
K2 N1 2.8729(10) 2_556
K2 N2 2.8943(11) 2_656
K2 N8 2.9377(19) 2_665
K2 N2 3.0347(12) 1_554
K2 N19 3.110(19) 1_545
